data_4335915
loop_
_publ_author_name
'Ryoji Mitsuhashi'
'Takayoshi Suzuki'
'Yukinari Sunatsuki'

_publ_section_title
;
 Four-Electron Oxidative Dehydrogenation Induced by Proton-Coupled
 Electron Transfer in Ruthenium(III) Complex with
 2-(1,4,5,6-Tetrahydropyrimidin-2-yl)phenolate
;
_journal_name_full 'Inorganic Chemistry'
_journal_page_first 10183
_journal_page_last 10190
_journal_paper_doi 10.1021/ic401667v
_journal_volume 52
_journal_year 2013
_chemical_formula_moiety 'C30 H27 N6 O Ru 1+, B F4 1-, C H4 O'
_chemical_formula_sum 'C31 H31 B F4 N6 O2 Ru'
_chemical_formula_weight 707.50
_chemical_name_systematic
; 
 ? 
;
_space_group_IT_number 14
_symmetry_cell_setting monoclinic
_symmetry_space_group_name_Hall '-P 2ybc'
_symmetry_space_group_name_H-M 'P 1 21/c 1'
_atom_sites_solution_hydrogens geom
_atom_sites_solution_primary direct
_atom_sites_solution_secondary difmap
_audit_creation_method SHELXL-97
_cell_angle_alpha 90.00
_cell_angle_beta 95.006(2)
_cell_angle_gamma 90.00
_cell_formula_units_Z 4
_cell_length_a 9.9379(7)
_cell_length_b 10.0441(8)
_cell_length_c 30.4265(19)
_cell_measurement_reflns_used 31126
_cell_measurement_temperature 193(2)
_cell_measurement_theta_max 27.5
_cell_measurement_theta_min 3.0
_cell_volume 3025.5(4)
_computing_cell_refinement PROCESS-AUTO
_computing_data_collection PROCESS-AUTO
_computing_data_reduction CrystalStructure
_computing_molecular_graphics 'ortep-3 for win'
_computing_publication_material 'CrystalStructure 3.8'
_computing_structure_refinement SHELXL
_computing_structure_solution SIR2004
_diffrn_ambient_temperature 193(2)
_diffrn_detector_area_resol_mean 10.00
_diffrn_measured_fraction_theta_full 0.997
_diffrn_measured_fraction_theta_max 0.997
_diffrn_measurement_device_type 'Rigaku RAXIS-RAPID'
_diffrn_measurement_method \w
_diffrn_radiation_monochromator graphite
_diffrn_radiation_source 'fine-focus sealed tube'
_diffrn_radiation_type MoK\a
_diffrn_radiation_wavelength 0.71075
_diffrn_reflns_av_R_equivalents 0.0303
_diffrn_reflns_av_sigmaI/netI 0.0191
_diffrn_reflns_limit_h_max 12
_diffrn_reflns_limit_h_min -12
_diffrn_reflns_limit_k_max 13
_diffrn_reflns_limit_k_min -13
_diffrn_reflns_limit_l_max 39
_diffrn_reflns_limit_l_min -39
_diffrn_reflns_number 27312
_diffrn_reflns_theta_full 27.49
_diffrn_reflns_theta_max 27.49
_diffrn_reflns_theta_min 3.01
_exptl_absorpt_coefficient_mu 0.583
_exptl_absorpt_correction_T_max 0.8002
_exptl_absorpt_correction_T_min 0.7592
_exptl_absorpt_correction_type numerical
_exptl_absorpt_process_details
;
    Higashi, T. (1999). Program for Absorption Correction.
    Rigaku Corporation, Tokyo, Japan.
;
_exptl_crystal_colour black
_exptl_crystal_density_diffrn 1.553
_exptl_crystal_description block
_exptl_crystal_F_000 1440
_exptl_crystal_size_max 0.50
_exptl_crystal_size_mid 0.40
_exptl_crystal_size_min 0.40
_refine_diff_density_max 0.607
_refine_diff_density_min -0.501
_refine_diff_density_rms 0.077
_refine_ls_extinction_method none
_refine_ls_goodness_of_fit_ref 1.180
_refine_ls_hydrogen_treatment mixed
_refine_ls_matrix_type full
_refine_ls_number_parameters 420
_refine_ls_number_reflns 6909
_refine_ls_number_restraints 0
_refine_ls_restrained_S_all 1.180
_refine_ls_R_factor_all 0.0449
_refine_ls_R_factor_gt 0.0358
_refine_ls_shift/su_max 0.001
_refine_ls_shift/su_mean 0.000
_refine_ls_structure_factor_coef Fsqd
_refine_ls_weighting_details 'calc w=1/[\s^2^(Fo^2^)+(0.0388P)^2^+3.7032P] where P=(Fo^2^+2Fc^2^)/3'
_refine_ls_weighting_scheme calc
_refine_ls_wR_factor_gt 0.0915
_refine_ls_wR_factor_ref 0.0977
_reflns_number_gt 6024
_reflns_number_total 6909
_reflns_threshold_expression >2sigma(I)
_cod_data_source_file ic401667v_si_002_02.cif
_cod_data_source_block 2_BF4_CH3OH
_cod_database_code 4335915

loop_
_symmetry_equiv_pos_as_xyz
'x, y, z'
'-x, y+1/2, -z+1/2'
'-x, -y, -z'
'x, -y-1/2, z-1/2'

loop_
_atom_site_label
_atom_site_type_symbol
_atom_site_fract_x
_atom_site_fract_y
_atom_site_fract_z
_atom_site_U_iso_or_equiv
_atom_site_adp_type
_atom_site_occupancy
_atom_site_symmetry_multiplicity
_atom_site_calc_flag
_atom_site_refinement_flags
Ru1 Ru 0.367632(19) 0.31156(2) 0.376148(6) 0.02484(7) Uani 1 1 d .
F1 F 0.0247(3) 0.6560(2) 0.36529(7) 0.0638(6) Uani 1 1 d .
F2 F -0.0804(2) 0.5560(2) 0.41997(8) 0.0624(6) Uani 1 1 d .
F3 F 0.1080(2) 0.6779(3) 0.43621(7) 0.0649(6) Uani 1 1 d .
F4 F -0.0856(2) 0.7802(2) 0.41295(9) 0.0665(6) Uani 1 1 d .
O1 O 0.52807(18) 0.3297(2) 0.33718(6) 0.0315(4) Uani 1 1 d .
O2 O 0.7175(3) 0.1498(3) 0.32225(8) 0.0668(8) Uani 1 1 d .
H2M H 0.6562 0.2031 0.3279 0.080 Uiso 1 1 calc R
N1 N 0.2216(3) 0.5097(3) 0.25517(10) 0.0488(7) Uani 1 1 d .
N2 N 0.2495(2) 0.3940(2) 0.32255(7) 0.0280(4) Uani 1 1 d .
N3 N 0.2146(2) 0.2646(2) 0.41355(7) 0.0293(5) Uani 1 1 d .
N4 N 0.3136(2) 0.1287(2) 0.35159(7) 0.0270(4) Uani 1 1 d .
N5 N 0.5014(2) 0.2469(3) 0.42645(7) 0.0307(5) Uani 1 1 d .
N6 N 0.4311(2) 0.4904(2) 0.40441(7) 0.0287(5) Uani 1 1 d .
C1 C 0.5451(3) 0.4500(3) 0.31994(8) 0.0294(5) Uani 1 1 d .
C2 C 0.6738(3) 0.5105(3) 0.32524(9) 0.0379(6) Uani 1 1 d .
H2 H 0.7474 0.4635 0.3400 0.045 Uiso 1 1 calc R
C3 C 0.6945(3) 0.6365(4) 0.30931(10) 0.0432(7) Uani 1 1 d .
H3 H 0.7816 0.6759 0.3139 0.052 Uiso 1 1 calc R
C4 C 0.5904(3) 0.7068(3) 0.28670(10) 0.0411(7) Uani 1 1 d .
H4 H 0.6054 0.7936 0.2758 0.049 Uiso 1 1 calc R
C5 C 0.4636(3) 0.6480(3) 0.28023(9) 0.0344(6) Uani 1 1 d .
H5 H 0.3924 0.6949 0.2641 0.041 Uiso 1 1 calc R
C6 C 0.4379(3) 0.5210(3) 0.29695(8) 0.0282(5) Uani 1 1 d .
C7 C 0.2968(3) 0.4688(3) 0.29216(9) 0.0294(5) Uani 1 1 d .
C8 C 0.0789(4) 0.4741(5) 0.24509(15) 0.0781(16) Uani 1 1 d .
C9A C 0.0417(7) 0.3596(9) 0.2714(2) 0.0490(18) Uani 0.50 1 d P
C9B C 0.0213(6) 0.4395(9) 0.2832(2) 0.0403(14) Uani 0.50 1 d P
C10 C 0.1047(3) 0.3530(3) 0.31633(11) 0.0410(7) Uani 1 1 d .
C11 C 0.1658(3) 0.3432(3) 0.44456(9) 0.0361(6) Uani 1 1 d .
H11 H 0.1934 0.4337 0.4464 0.043 Uiso 1 1 calc R
C12 C 0.0772(3) 0.2968(4) 0.47364(10) 0.0432(7) Uani 1 1 d .
H12 H 0.0459 0.3541 0.4954 0.052 Uiso 1 1 calc R
C13 C 0.0346(3) 0.1654(4) 0.47063(11) 0.0452(8) Uani 1 1 d .
H13 H -0.0240 0.1309 0.4909 0.054 Uiso 1 1 calc R
C14 C 0.0781(3) 0.0853(3) 0.43791(10) 0.0365(6) Uani 1 1 d .
H14 H 0.0473 -0.0041 0.4347 0.044 Uiso 1 1 calc R
C15 C 0.1677(3) 0.1369(3) 0.40949(9) 0.0303(5) Uani 1 1 d .
C16 C 0.2169(3) 0.0628(3) 0.37220(8) 0.0295(5) Uani 1 1 d .
C17 C 0.1679(3) -0.0605(3) 0.35740(9) 0.0351(6) Uani 1 1 d .
H17 H 0.1024 -0.1062 0.3727 0.042 Uiso 1 1 calc R
C18 C 0.2160(3) -0.1158(3) 0.32012(10) 0.0392(6) Uani 1 1 d .
H18 H 0.1841 -0.1999 0.3094 0.047 Uiso 1 1 calc R
C19 C 0.3121(3) -0.0462(3) 0.29857(10) 0.0386(6) Uani 1 1 d .
H19 H 0.3450 -0.0816 0.2726 0.046 Uiso 1 1 calc R
C20 C 0.3590(3) 0.0743(3) 0.31515(9) 0.0332(6) Uani 1 1 d .
H20 H 0.4254 0.1206 0.3005 0.040 Uiso 1 1 calc R
C21 C 0.5224(3) 0.1201(3) 0.43995(10) 0.0382(6) Uani 1 1 d .
H21 H 0.4704 0.0514 0.4253 0.046 Uiso 1 1 calc R
C22 C 0.6164(3) 0.0858(4) 0.47418(10) 0.0430(7) Uani 1 1 d .
H22 H 0.6281 -0.0046 0.4828 0.052 Uiso 1 1 calc R
C23 C 0.6934(3) 0.1844(4) 0.49581(10) 0.0427(7) Uani 1 1 d .
H23 H 0.7574 0.1630 0.5198 0.051 Uiso 1 1 calc R
C24 C 0.6753(3) 0.3146(4) 0.48190(10) 0.0417(7) Uani 1 1 d .
H24 H 0.7287 0.3836 0.4958 0.050 Uiso 1 1 calc R
C25 C 0.5779(3) 0.3446(3) 0.44718(9) 0.0321(6) Uani 1 1 d .
C26 C 0.5456(3) 0.4800(3) 0.43228(9) 0.0307(6) Uani 1 1 d .
C27 C 0.6236(3) 0.5912(3) 0.44456(10) 0.0418(7) Uani 1 1 d .
H27 H 0.7045 0.5819 0.4634 0.050 Uiso 1 1 calc R
C28 C 0.5822(3) 0.7154(3) 0.42901(11) 0.0456(8) Uani 1 1 d .
H28 H 0.6366 0.7917 0.4358 0.055 Uiso 1 1 calc R
C29 C 0.4607(3) 0.7272(3) 0.40347(11) 0.0408(7) Uani 1 1 d .
H29 H 0.4277 0.8121 0.3940 0.049 Uiso 1 1 calc R
C30 C 0.3878(3) 0.6127(3) 0.39193(9) 0.0334(6) Uani 1 1 d .
H30 H 0.3040 0.6211 0.3745 0.040 Uiso 1 1 calc R
C31 C 0.7928(6) 0.1169(8) 0.36046(15) 0.124(3) Uani 1 1 d .
H31A H 0.8874 0.1052 0.3545 0.149 Uiso 1 1 calc R
H31B H 0.7586 0.0338 0.3722 0.149 Uiso 1 1 calc R
H31C H 0.7864 0.1883 0.3822 0.149 Uiso 1 1 calc R
B1 B -0.0097(3) 0.6665(4) 0.40845(12) 0.0380(7) Uani 1 1 d .
H1 H 0.264(3) 0.550(4) 0.2367(11) 0.040(9) Uiso 1 1 d .

loop_
_atom_site_aniso_label
_atom_site_aniso_U_11
_atom_site_aniso_U_22
_atom_site_aniso_U_33
_atom_site_aniso_U_23
_atom_site_aniso_U_13
_atom_site_aniso_U_12
Ru1 0.02232(11) 0.03168(12) 0.02037(10) -0.00130(8) 0.00105(7) -0.00115(8)
F1 0.0787(15) 0.0742(15) 0.0395(10) -0.0146(10) 0.0103(10) -0.0172(12)
F2 0.0525(12) 0.0521(13) 0.0841(16) 0.0057(11) 0.0148(11) -0.0106(10)
F3 0.0439(11) 0.0954(18) 0.0531(12) -0.0114(12) -0.0090(9) -0.0093(11)
F4 0.0588(13) 0.0526(13) 0.0901(17) -0.0023(12) 0.0184(12) 0.0076(10)
O1 0.0272(9) 0.0375(11) 0.0303(9) 0.0021(8) 0.0058(7) 0.0031(8)
O2 0.0607(16) 0.090(2) 0.0467(14) -0.0251(14) -0.0116(12) 0.0404(15)
N1 0.0346(13) 0.0628(19) 0.0466(15) 0.0263(14) -0.0093(12) -0.0133(13)
N2 0.0244(10) 0.0342(12) 0.0252(10) -0.0007(9) 0.0006(8) -0.0022(9)
N3 0.0269(10) 0.0394(13) 0.0214(10) 0.0009(9) 0.0003(8) -0.0002(9)
N4 0.0283(10) 0.0302(11) 0.0217(10) 0.0010(8) -0.0021(8) 0.0011(9)
N5 0.0259(10) 0.0411(13) 0.0252(10) -0.0006(9) 0.0029(8) -0.0010(9)
N6 0.0239(10) 0.0402(13) 0.0224(10) -0.0036(9) 0.0043(8) -0.0014(9)
C1 0.0277(12) 0.0381(15) 0.0230(11) -0.0035(10) 0.0057(10) -0.0005(10)
C2 0.0276(13) 0.0556(19) 0.0306(13) -0.0008(13) 0.0033(11) -0.0049(12)
C3 0.0361(15) 0.059(2) 0.0350(15) -0.0001(14) 0.0056(12) -0.0172(14)
C4 0.0480(17) 0.0421(17) 0.0339(14) 0.0000(12) 0.0081(13) -0.0145(14)
C5 0.0379(14) 0.0383(15) 0.0274(13) -0.0017(11) 0.0055(11) -0.0034(12)
C6 0.0287(12) 0.0339(14) 0.0225(11) -0.0041(10) 0.0051(9) -0.0030(10)
C7 0.0303(12) 0.0291(13) 0.0285(12) -0.0005(10) 0.0005(10) -0.0001(10)
C8 0.0399(18) 0.107(4) 0.082(3) 0.058(3) -0.0283(19) -0.029(2)
C9A 0.039(4) 0.070(5) 0.036(4) 0.016(4) -0.014(3) -0.024(4)
C9B 0.025(3) 0.058(4) 0.037(3) 0.004(3) -0.002(2) -0.001(3)
C10 0.0247(13) 0.0524(19) 0.0441(17) 0.0111(14) -0.0070(12) -0.0076(12)
C11 0.0357(14) 0.0435(17) 0.0293(13) -0.0047(12) 0.0049(11) 0.0002(12)
C12 0.0410(16) 0.056(2) 0.0344(15) -0.0041(14) 0.0138(13) 0.0024(14)
C13 0.0391(16) 0.061(2) 0.0368(15) 0.0085(14) 0.0135(13) -0.0014(14)
C14 0.0328(13) 0.0414(16) 0.0356(14) 0.0074(12) 0.0052(11) -0.0030(12)
C15 0.0267(12) 0.0384(14) 0.0253(12) 0.0040(11) -0.0011(10) -0.0011(11)
C16 0.0266(12) 0.0334(14) 0.0275(12) 0.0038(10) -0.0025(10) 0.0000(10)
C17 0.0333(13) 0.0344(15) 0.0365(14) 0.0028(12) -0.0028(11) -0.0028(11)
C18 0.0462(16) 0.0328(15) 0.0368(15) -0.0025(12) -0.0070(13) -0.0007(12)
C19 0.0478(16) 0.0365(16) 0.0309(14) -0.0031(12) 0.0004(12) 0.0049(13)
C20 0.0388(14) 0.0363(15) 0.0244(12) -0.0007(11) 0.0032(11) 0.0009(12)
C21 0.0385(15) 0.0420(17) 0.0338(14) 0.0047(12) 0.0014(12) 0.0005(13)
C22 0.0411(16) 0.0513(19) 0.0366(15) 0.0094(14) 0.0025(13) 0.0082(14)
C23 0.0334(14) 0.062(2) 0.0313(14) 0.0044(14) -0.0039(11) 0.0089(14)
C24 0.0314(14) 0.059(2) 0.0333(14) -0.0063(14) -0.0064(12) 0.0000(13)
C25 0.0238(12) 0.0469(17) 0.0256(12) -0.0038(11) 0.0020(10) 0.0007(11)
C26 0.0249(12) 0.0420(15) 0.0254(12) -0.0051(11) 0.0031(10) -0.0028(11)
C27 0.0312(14) 0.0522(19) 0.0409(16) -0.0101(14) -0.0036(12) -0.0062(13)
C28 0.0437(17) 0.0415(18) 0.0512(19) -0.0127(14) 0.0014(14) -0.0107(14)
C29 0.0438(16) 0.0355(15) 0.0433(16) -0.0068(13) 0.0040(13) -0.0004(13)
C30 0.0308(13) 0.0390(16) 0.0303(13) -0.0061(11) 0.0030(11) 0.0000(11)
C31 0.109(4) 0.213(8) 0.048(2) 0.008(4) 0.005(3) 0.108(5)
B1 0.0347(16) 0.0409(19) 0.0387(17) -0.0047(14) 0.0049(13) -0.0049(13)

loop_
_atom_type_symbol
_atom_type_description
_atom_type_scat_dispersion_real
_atom_type_scat_dispersion_imag
_atom_type_scat_source
Ru Ru -1.2594 0.8363 'International Tables Vol C Tables 4.2.6.8 and 6.1.1.4'
F F 0.0171 0.0103 'International Tables Vol C Tables 4.2.6.8 and 6.1.1.4'
B B 0.0013 0.0007 'International Tables Vol C Tables 4.2.6.8 and 6.1.1.4'
N N 0.0061 0.0033 'International Tables Vol C Tables 4.2.6.8 and 6.1.1.4'
O O 0.0106 0.0060 'International Tables Vol C Tables 4.2.6.8 and 6.1.1.4'
C C 0.0033 0.0016 'International Tables Vol C Tables 4.2.6.8 and 6.1.1.4'
H H 0.0000 0.0000 'International Tables Vol C Tables 4.2.6.8 and 6.1.1.4'

loop_
_geom_angle_atom_site_label_1
_geom_angle_atom_site_label_2
_geom_angle_atom_site_label_3
_geom_angle
N3 Ru1 N4 79.05(9)
N3 Ru1 N5 88.65(9)
N4 Ru1 N5 96.97(9)
N3 Ru1 N6 100.65(9)
N4 Ru1 N6 176.02(9)
N5 Ru1 N6 79.04(9)
N3 Ru1 O1 171.61(9)
N4 Ru1 O1 93.47(8)
N5 Ru1 O1 88.50(8)
N6 Ru1 O1 86.55(8)
N3 Ru1 N2 97.56(8)
N4 Ru1 N2 87.64(9)
N5 Ru1 N2 172.89(9)
N6 Ru1 N2 96.33(9)
O1 Ru1 N2 85.82(8)
C1 O1 Ru1 115.72(16)
C31 O2 H2M 109.5
C7 N1 C8 123.4(3)
C7 N1 H1 116(2)
C8 N1 H1 121(2)
C7 N2 C10 118.0(2)
C7 N2 Ru1 124.39(18)
C10 N2 Ru1 117.27(17)
C11 N3 C15 118.1(2)
C11 N3 Ru1 125.9(2)
C15 N3 Ru1 115.65(18)
C20 N4 C16 118.8(2)
C20 N4 Ru1 124.78(19)
C16 N4 Ru1 116.26(17)
C21 N5 C25 118.3(2)
C21 N5 Ru1 127.0(2)
C25 N5 Ru1 114.69(19)
C30 N6 C26 118.4(2)
C30 N6 Ru1 126.71(18)
C26 N6 Ru1 113.57(19)
O1 C1 C2 119.3(3)
O1 C1 C6 122.3(2)
C2 C1 C6 118.4(3)
C3 C2 C1 121.1(3)
C3 C2 H2 119.4
C1 C2 H2 119.4
C2 C3 C4 121.0(3)
C2 C3 H3 119.5
C4 C3 H3 119.5
C3 C4 C5 118.9(3)
C3 C4 H4 120.6
C5 C4 H4 120.6
C4 C5 C6 121.7(3)
C4 C5 H5 119.1
C6 C5 H5 119.1
C5 C6 C1 118.9(2)
C5 C6 C7 118.9(2)
C1 C6 C7 122.2(2)
N2 C7 N1 123.6(2)
N2 C7 C6 121.6(2)
N1 C7 C6 114.7(2)
C9B C8 C9A 37.1(4)
C9B C8 N1 110.5(4)
C9A C8 N1 111.2(4)
C10 C9A C8 116.1(5)
C8 C9B C10 117.3(5)
C9A C10 N2 116.0(4)
C9A C10 C9B 35.5(4)
N2 C10 C9B 112.9(3)
N3 C11 C12 122.5(3)
N3 C11 H11 118.8
C12 C11 H11 118.8
C11 C12 C13 119.1(3)
C11 C12 H12 120.4
C13 C12 H12 120.4
C14 C13 C12 119.3(3)
C14 C13 H13 120.3
C12 C13 H13 120.3
C13 C14 C15 119.2(3)
C13 C14 H14 120.4
C15 C14 H14 120.4
N3 C15 C14 121.6(3)
N3 C15 C16 114.2(2)
C14 C15 C16 124.1(3)
N4 C16 C17 121.6(2)
N4 C16 C15 113.8(2)
C17 C16 C15 124.6(2)
C18 C17 C16 119.1(3)
C18 C17 H17 120.5
C16 C17 H17 120.5
C17 C18 C19 118.9(3)
C17 C18 H18 120.5
C19 C18 H18 120.5
C20 C19 C18 119.5(3)
C20 C19 H19 120.2
C18 C19 H19 120.2
N4 C20 C19 122.1(3)
N4 C20 H20 119.0
C19 C20 H20 119.0
N5 C21 C22 122.8(3)
N5 C21 H21 118.6
C22 C21 H21 118.6
C21 C22 C23 119.4(3)
C21 C22 H22 120.3
C23 C22 H22 120.3
C24 C23 C22 118.7(3)
C24 C23 H23 120.6
C22 C23 H23 120.6
C23 C24 C25 119.8(3)
C23 C24 H24 120.1
C25 C24 H24 120.1
N5 C25 C24 121.0(3)
N5 C25 C26 115.4(2)
C24 C25 C26 123.6(3)
N6 C26 C27 121.4(3)
N6 C26 C25 114.5(2)
C27 C26 C25 124.2(3)
C28 C27 C26 119.3(3)
C28 C27 H27 120.4
C26 C27 H27 120.4
C29 C28 C27 119.2(3)
C29 C28 H28 120.4
C27 C28 H28 120.4
C28 C29 C30 118.9(3)
C28 C29 H29 120.6
C30 C29 H29 120.6
N6 C30 C29 122.5(3)
N6 C30 H30 118.7
C29 C30 H30 118.7
O2 C31 H31A 109.5
O2 C31 H31B 109.5
H31A C31 H31B 109.5
O2 C31 H31C 109.5
H31A C31 H31C 109.5
H31B C31 H31C 109.5
F2 B1 F4 110.2(3)
F2 B1 F3 109.5(3)
F4 B1 F3 108.1(3)
F2 B1 F1 110.7(3)
F4 B1 F1 109.7(3)
F3 B1 F1 108.6(3)

loop_
_geom_bond_atom_site_label_1
_geom_bond_atom_site_label_2
_geom_bond_distance
Ru1 N3 2.033(2)
Ru1 N4 2.037(2)
Ru1 N5 2.044(2)
Ru1 N6 2.066(2)
Ru1 O1 2.0762(18)
Ru1 N2 2.095(2)
F1 B1 1.389(4)
F2 B1 1.375(4)
F3 B1 1.386(4)
F4 B1 1.383(4)
O1 C1 1.335(3)
O2 C31 1.367(5)
O2 H2M 0.8400
N1 C7 1.359(4)
N1 C8 1.469(4)
N1 H1 0.83(4)
N2 C7 1.310(3)
N2 C10 1.493(3)
N3 C11 1.352(4)
N3 C15 1.366(4)
N4 C20 1.348(3)
N4 C16 1.364(3)
N5 C21 1.349(4)
N5 C25 1.362(4)
N6 C30 1.345(4)
N6 C26 1.362(3)
C1 C2 1.413(4)
C1 C6 1.415(4)
C2 C3 1.377(5)
C2 H2 0.9500
C3 C4 1.385(5)
C3 H3 0.9500
C4 C5 1.390(4)
C4 H4 0.9500
C5 C6 1.405(4)
C5 H5 0.9500
C6 C7 1.492(4)
C8 C9B 1.380(8)
C8 C9A 1.468(8)
C9A C10 1.454(7)
C9B C10 1.521(7)
C11 C12 1.383(4)
C11 H11 0.9500
C12 C13 1.387(5)
C12 H12 0.9500
C13 C14 1.379(4)
C13 H13 0.9500
C14 C15 1.395(4)
C14 H14 0.9500
C15 C16 1.475(4)
C16 C17 1.391(4)
C17 C18 1.385(4)
C17 H17 0.9500
C18 C19 1.393(4)
C18 H18 0.9500
C19 C20 1.377(4)
C19 H19 0.9500
C20 H20 0.9500
C21 C22 1.380(4)
C21 H21 0.9500
C22 C23 1.382(5)
C22 H22 0.9500
C23 C24 1.382(5)
C23 H23 0.9500
C24 C25 1.402(4)
C24 H24 0.9500
C25 C26 1.460(4)
C26 C27 1.392(4)
C27 C28 1.384(5)
C27 H27 0.9500
C28 C29 1.382(5)
C28 H28 0.9500
C29 C30 1.388(4)
C29 H29 0.9500
C30 H30 0.9500
C31 H31A 0.9800
C31 H31B 0.9800
C31 H31C 0.9800

loop_
_geom_hbond_atom_site_label_D
_geom_hbond_atom_site_label_H
_geom_hbond_atom_site_label_A
_geom_hbond_distance_DH
_geom_hbond_distance_HA
_geom_hbond_distance_DA
_geom_hbond_angle_DHA
_geom_hbond_site_symmetry_A
O2 H2M O1 0.840 1.838 2.676(3) 175.32 1_555

loop_
_geom_torsion_atom_site_label_1
_geom_torsion_atom_site_label_2
_geom_torsion_atom_site_label_3
_geom_torsion_atom_site_label_4
_geom_torsion
N3 Ru1 O1 C1 166.3(5)
N4 Ru1 O1 C1 139.59(18)
N5 Ru1 O1 C1 -123.51(19)
N6 Ru1 O1 C1 -44.40(18)
N2 Ru1 O1 C1 52.21(18)
N3 Ru1 N2 C7 163.9(2)
N4 Ru1 N2 C7 -117.5(2)
N5 Ru1 N2 C7 13.2(8)
N6 Ru1 N2 C7 62.2(2)
O1 Ru1 N2 C7 -23.8(2)
N3 Ru1 N2 C10 -22.6(2)
N4 Ru1 N2 C10 56.0(2)
N5 Ru1 N2 C10 -173.3(7)
N6 Ru1 N2 C10 -124.3(2)
O1 Ru1 N2 C10 149.7(2)
N4 Ru1 N3 C11 -177.8(2)
N5 Ru1 N3 C11 84.8(2)
N6 Ru1 N3 C11 6.2(2)
O1 Ru1 N3 C11 154.9(5)
N2 Ru1 N3 C11 -91.7(2)
N4 Ru1 N3 C15 9.04(18)
N5 Ru1 N3 C15 -88.33(19)
N6 Ru1 N3 C15 -166.92(18)
O1 Ru1 N3 C15 -18.2(6)
N2 Ru1 N3 C15 95.14(19)
N3 Ru1 N4 C20 170.3(2)
N5 Ru1 N4 C20 -102.4(2)
N6 Ru1 N4 C20 -103.6(12)
O1 Ru1 N4 C20 -13.5(2)
N2 Ru1 N4 C20 72.2(2)
N3 Ru1 N4 C16 -4.62(18)
N5 Ru1 N4 C16 82.63(18)
N6 Ru1 N4 C16 81.4(12)
O1 Ru1 N4 C16 171.54(18)
N2 Ru1 N4 C16 -102.79(18)
N3 Ru1 N5 C21 70.1(2)
N4 Ru1 N5 C21 -8.7(2)
N6 Ru1 N5 C21 171.2(2)
O1 Ru1 N5 C21 -102.0(2)
N2 Ru1 N5 C21 -138.9(7)
N3 Ru1 N5 C25 -111.46(19)
N4 Ru1 N5 C25 169.75(18)
N6 Ru1 N5 C25 -10.34(18)
O1 Ru1 N5 C25 76.44(18)
N2 Ru1 N5 C25 39.5(8)
N3 Ru1 N6 C30 -91.6(2)
N4 Ru1 N6 C30 -177(9)
N5 Ru1 N6 C30 -178.2(2)
O1 Ru1 N6 C30 92.7(2)
N2 Ru1 N6 C30 7.3(2)
N3 Ru1 N6 C26 101.83(18)
N4 Ru1 N6 C26 16.6(13)
N5 Ru1 N6 C26 15.32(17)
O1 Ru1 N6 C26 -73.82(17)
N2 Ru1 N6 C26 -159.22(17)
Ru1 O1 C1 C2 128.9(2)
Ru1 O1 C1 C6 -50.1(3)
O1 C1 C2 C3 -177.7(3)
C6 C1 C2 C3 1.3(4)
C1 C2 C3 C4 -1.5(5)
C2 C3 C4 C5 0.0(5)
C3 C4 C5 C6 1.6(4)
C4 C5 C6 C1 -1.7(4)
C4 C5 C6 C7 174.8(3)
O1 C1 C6 C5 179.2(2)
C2 C1 C6 C5 0.2(4)
O1 C1 C6 C7 2.9(4)
C2 C1 C6 C7 -176.1(2)
C10 N2 C7 N1 -0.7(4)
Ru1 N2 C7 N1 172.7(2)
C10 N2 C7 C6 176.3(3)
Ru1 N2 C7 C6 -10.2(4)
C8 N1 C7 N2 -0.2(6)
C8 N1 C7 C6 -177.5(4)
C5 C6 C7 N2 -145.0(3)
C1 C6 C7 N2 31.3(4)
C5 C6 C7 N1 32.3(4)
C1 C6 C7 N1 -151.3(3)
C7 N1 C8 C9B 22.0(7)
C7 N1 C8 C9A -17.7(8)
C9B C8 C9A C10 -59.7(7)
N1 C8 C9A C10 36.5(9)
C9A C8 C9B C10 56.5(6)
N1 C8 C9B C10 -41.9(8)
C8 C9A C10 N2 -39.2(9)
C8 C9A C10 C9B 54.5(7)
C7 N2 C10 C9A 20.5(6)
Ru1 N2 C10 C9A -153.4(5)
C7 N2 C10 C9B -18.5(5)
Ru1 N2 C10 C9B 167.6(4)
C8 C9B C10 C9A -61.0(7)
C8 C9B C10 N2 42.0(8)
C15 N3 C11 C12 3.9(4)
Ru1 N3 C11 C12 -169.1(2)
N3 C11 C12 C13 -1.1(5)
C11 C12 C13 C14 -2.0(5)
C12 C13 C14 C15 2.2(5)
C11 N3 C15 C14 -3.6(4)
Ru1 N3 C15 C14 170.0(2)
C11 N3 C15 C16 174.6(2)
Ru1 N3 C15 C16 -11.7(3)
C13 C14 C15 N3 0.6(4)
C13 C14 C15 C16 -177.4(3)
C20 N4 C16 C17 2.2(4)
Ru1 N4 C16 C17 177.5(2)
C20 N4 C16 C15 -175.4(2)
Ru1 N4 C16 C15 -0.2(3)
N3 C15 C16 N4 7.7(3)
C14 C15 C16 N4 -174.1(2)
N3 C15 C16 C17 -169.9(2)
C14 C15 C16 C17 8.3(4)
N4 C16 C17 C18 -1.8(4)
C15 C16 C17 C18 175.6(3)
C16 C17 C18 C19 0.0(4)
C17 C18 C19 C20 1.3(4)
C16 N4 C20 C19 -0.9(4)
Ru1 N4 C20 C19 -175.7(2)
C18 C19 C20 N4 -0.8(4)
C25 N5 C21 C22 1.0(4)
Ru1 N5 C21 C22 179.4(2)
N5 C21 C22 C23 -0.2(5)
C21 C22 C23 C24 -1.1(5)
C22 C23 C24 C25 1.6(5)
C21 N5 C25 C24 -0.5(4)
Ru1 N5 C25 C24 -179.1(2)
C21 N5 C25 C26 -177.3(2)
Ru1 N5 C25 C26 4.1(3)
C23 C24 C25 N5 -0.8(4)
C23 C24 C25 C26 175.8(3)
C30 N6 C26 C27 -5.9(4)
Ru1 N6 C26 C27 161.9(2)
C30 N6 C26 C25 174.6(2)
Ru1 N6 C26 C25 -17.6(3)
N5 C25 C26 N6 9.1(3)
C24 C25 C26 N6 -167.6(3)
N5 C25 C26 C27 -170.4(3)
C24 C25 C26 C27 12.9(4)
N6 C26 C27 C28 1.6(4)
C25 C26 C27 C28 -178.9(3)
C26 C27 C28 C29 3.3(5)
C27 C28 C29 C30 -3.9(5)
C26 N6 C30 C29 5.3(4)
Ru1 N6 C30 C29 -160.7(2)
C28 C29 C30 N6 -0.4(4)
